data_7230165
loop_
_publ_author_name
'Chu, Xiaodan'
'Zhang, Shaowei'
'Wang, Zhuo'
'Li, Tongyu'
'Zhu, Bolin'

_publ_section_title
;
 Aromatic alkyne insertion into six-membered cyclometalated pyridine
 complexes of iridium: different insertion modes and structurally novel
 products
;
_journal_issue 13
_journal_name_full 'RSC Advances'
_journal_page_first 7164
_journal_paper_doi 10.1039/C7RA13547E
_journal_volume 8
_journal_year 2018
_chemical_formula_moiety 'C38 H38 Ir N O2'
_chemical_formula_sum 'C38 H38 Ir N O2'
_chemical_formula_weight 732.89
_space_group_crystal_system monoclinic
_space_group_IT_number 14
_space_group_name_Hall '-P 2ybc'
_space_group_name_H-M_alt 'P 1 21/c 1'
_symmetry_space_group_name_Hall '-P 2ybc'
_symmetry_space_group_name_H-M 'P 1 21/c 1'
_atom_sites_solution_hydrogens geom
_audit_creation_date 2017-04-14
_audit_creation_method
;
Olex2 1.2
(compiled 2015.09.30 svn.r3233 for OlexSys, GUI svn.r5103)
;
_audit_update_record
;
2017-12-06 deposited with the CCDC.
2018-02-07 downloaded from the CCDC.
;
_cell_angle_alpha 90
_cell_angle_beta 101.078(4)
_cell_angle_gamma 90
_cell_formula_units_Z 4
_cell_length_a 10.6814(5)
_cell_length_b 15.2053(7)
_cell_length_c 18.9380(8)
_cell_measurement_reflns_used 6047
_cell_measurement_temperature 143.2(3)
_cell_measurement_theta_max 28.9290
_cell_measurement_theta_min 3.5870
_cell_volume 3018.5(2)
_computing_cell_refinement 'CrysAlisPro 1.171.38.43f (Rigaku OD, 2015)'
_computing_data_collection 'CrysAlisPro 1.171.38.43f (Rigaku OD, 2015)'
_computing_data_reduction 'CrysAlisPro 1.171.38.43f (Rigaku OD, 2015)'
_computing_molecular_graphics 'Olex2 (Dolomanov et al., 2009)'
_computing_publication_material 'Olex2 (Dolomanov et al., 2009)'
_computing_structure_refinement 'ShelXL (Sheldrick, 2015)'
_computing_structure_solution 'ShelXT (Sheldrick, 2015)'
_diffrn_ambient_environment N~2~
_diffrn_ambient_temperature 143.2(3)
_diffrn_detector 'CCD plate'
_diffrn_detector_area_resol_mean 5.2740
_diffrn_detector_type AtlasS2
_diffrn_measured_fraction_theta_full 0.997
_diffrn_measured_fraction_theta_max 0.997
_diffrn_measurement_details
;
List of Runs (angles in degrees, time in seconds):

  # Type    Start    End  Width  t~exp~   \w     \q     \k     \f   Frames
#--------------------------------------------------------------------------
  1  \w      4.00  51.00   1.00   21.88    --   11.08 -99.00 120.00   47
  2  \w      7.00  73.00   1.00   21.88    --   11.08  38.00 -90.00   66
  3  \w    -18.00  17.00   1.00   21.88    --  -11.24 -99.00 -90.00   35
  4  \w    -63.00  -6.00   1.00   21.88    --   11.08 -38.00  90.00   57
;
_diffrn_measurement_device 'four-circle diffractometer'
_diffrn_measurement_device_type 'SuperNova, Dual, Cu at zero, AtlasS2'
_diffrn_measurement_method '\w scans'
_diffrn_orient_matrix_type 'CrysAlisPro convention (1999,Acta A55,543-557)'
_diffrn_orient_matrix_UB_11 0.0312467000
_diffrn_orient_matrix_UB_12 -0.0413330000
_diffrn_orient_matrix_UB_13 0.0045755000
_diffrn_orient_matrix_UB_21 -0.0598388000
_diffrn_orient_matrix_UB_22 -0.0215862000
_diffrn_orient_matrix_UB_23 -0.0089545000
_diffrn_orient_matrix_UB_31 0.0049093000
_diffrn_orient_matrix_UB_32 0.0000991000
_diffrn_orient_matrix_UB_33 -0.0368258000
_diffrn_radiation_monochromator mirror
_diffrn_radiation_probe x-ray
_diffrn_radiation_type MoK\a
_diffrn_radiation_wavelength 0.71073
_diffrn_reflns_av_R_equivalents 0.0390
_diffrn_reflns_av_unetI/netI 0.0495
_diffrn_reflns_Laue_measured_fraction_full 0.997
_diffrn_reflns_Laue_measured_fraction_max 0.997
_diffrn_reflns_limit_h_max 10
_diffrn_reflns_limit_h_min -12
_diffrn_reflns_limit_k_max 14
_diffrn_reflns_limit_k_min -18
_diffrn_reflns_limit_l_max 22
_diffrn_reflns_limit_l_min -22
_diffrn_reflns_number 13794
_diffrn_reflns_point_group_measured_fraction_full 0.997
_diffrn_reflns_point_group_measured_fraction_max 0.997
_diffrn_reflns_theta_full 25.010
_diffrn_reflns_theta_max 25.010
_diffrn_reflns_theta_min 3.462
_diffrn_source 'micro-focus sealed X-ray tube'
_diffrn_source_type 'SuperNova (Mo) X-ray Source'
_exptl_absorpt_coefficient_mu 4.459
_exptl_absorpt_correction_T_max 1.00000
_exptl_absorpt_correction_T_min 0.84682
_exptl_absorpt_correction_type multi-scan
_exptl_absorpt_process_details
;
CrysAlisPro 1.171.38.43f (Rigaku Oxford Diffraction, 2015)
Empirical absorption correction using spherical harmonics,
 implemented in SCALE3 ABSPACK scaling algorithm.
;
_exptl_crystal_colour orange
_exptl_crystal_colour_primary orange
_exptl_crystal_density_diffrn 1.613
_exptl_crystal_description block
_exptl_crystal_F_000 1464
_exptl_crystal_size_max 0.25
_exptl_crystal_size_mid 0.22
_exptl_crystal_size_min 0.2
_refine_diff_density_max 1.464
_refine_diff_density_min -0.858
_refine_diff_density_rms 0.114
_refine_ls_extinction_method none
_refine_ls_goodness_of_fit_ref 1.037
_refine_ls_hydrogen_treatment constr
_refine_ls_matrix_type full
_refine_ls_number_parameters 386
_refine_ls_number_reflns 5309
_refine_ls_number_restraints 0
_refine_ls_restrained_S_all 1.037
_refine_ls_R_factor_all 0.0411
_refine_ls_R_factor_gt 0.0306
_refine_ls_shift/su_max 0.002
_refine_ls_shift/su_mean 0.000
_refine_ls_structure_factor_coef Fsqd
_refine_ls_weighting_details 'w=1/[\s^2^(Fo^2^)+(0.0222P)^2^+0.6223P] where P=(Fo^2^+2Fc^2^)/3'
_refine_ls_weighting_scheme calc
_refine_ls_wR_factor_gt 0.0576
_refine_ls_wR_factor_ref 0.0616
_reflns_Friedel_coverage 0.000
_reflns_number_gt 4415
_reflns_number_total 5309
_reflns_threshold_expression 'I > 2\s(I)'
_cod_data_source_file c7ra13547e2.cif
_cod_data_source_block a170414a
_cod_database_code 7230165
_shelx_space_group_comment
;
The symmetry employed for this shelxl refinement is uniquely defined
by the following loop, which should always be used as a source of
symmetry information in preference to the above space-group names.
They are only intended as comments.
;
_reflns_odcompleteness_completeness 99.70
_reflns_odcompleteness_iscentric 1
_reflns_odcompleteness_theta 26.32
_olex2_refinement_description
;
1. Fixed Uiso
 At 1.2 times of:
  All C(H) groups, All C(H,H) groups
 At 1.5 times of:
  All C(H,H,H) groups
2.a Secondary CH2 refined with riding coordinates:
 C16(H16A,H16B)
2.b Aromatic/amide H refined with riding coordinates:
 C27(H27), C30(H30), C12(H12), C19(H19), C33(H33), C34(H34), C29(H29),
 C15(H15), C37(H37), C20(H20), C21(H21), C13(H13), C22(H22), C36(H36), C14(H14)
2.c Idealised Me refined as rotating group:
 C9(H9A,H9B,H9C), C6(H6A,H6B,H6C), C8(H8A,H8B,H8C), C10(H10A,H10B,H10C),
 C7(H7A,H7B,H7C), C31(H31A,H31B,H31C), C38(H38A,H38B,H38C)
;
_shelx_shelxl_version_number 2014/7
_olex2_date_sample_data_collection 2017-04-14
_olex2_submission_special_instructions 'No special instructions were received'
_oxdiff_exptl_absorpt_empirical_details
;
Empirical correction (ABSPACK) includes:
- Absorption correction using spherical harmonics
- Frame scaling
;
_oxdiff_exptl_absorpt_empirical_full_max 1.160
_oxdiff_exptl_absorpt_empirical_full_min 0.879

loop_
_space_group_symop_operation_xyz
'x, y, z'
'-x, y+1/2, -z+1/2'
'-x, -y, -z'
'x, -y-1/2, z-1/2'

loop_
_atom_site_label
_atom_site_type_symbol
_atom_site_fract_x
_atom_site_fract_y
_atom_site_fract_z
_atom_site_U_iso_or_equiv
_atom_site_adp_type
_atom_site_occupancy
_atom_site_site_symmetry_order
_atom_site_calc_flag
_atom_site_refinement_flags_posn
Ir1 Ir 0.68486(2) 0.37189(2) 0.82195(2) 0.01656(7) Uani 1 1 d .
N1 N 0.7180(3) 0.4990(2) 0.78582(17) 0.0188(8) Uani 1 1 d .
C23 C 0.5148(4) 0.3886(3) 0.7480(2) 0.0177(10) Uani 1 1 d .
C1 C 0.7733(4) 0.2610(3) 0.8884(2) 0.0233(11) Uani 1 1 d .
C5 C 0.6448(4) 0.2732(3) 0.8984(2) 0.0197(10) Uani 1 1 d .
C24 C 0.5156(4) 0.3634(3) 0.6789(2) 0.0182(10) Uani 1 1 d .
C26 C 0.7323(4) 0.3240(3) 0.7302(2) 0.0176(10) Uani 1 1 d .
C4 C 0.6382(4) 0.3563(3) 0.9338(2) 0.0222(11) Uani 1 1 d .
O1 O 1.0014(3) 0.2364(2) 0.66093(16) 0.0330(8) Uani 1 1 d .
C25 C 0.6359(4) 0.3250(3) 0.6673(2) 0.0184(10) Uani 1 1 d .
C2 C 0.8437(5) 0.3388(3) 0.9135(2) 0.0267(11) Uani 1 1 d .
O2 O 0.1161(3) 0.4307(2) 0.44034(16) 0.0379(9) Uani 1 1 d .
C18 C 0.4017(4) 0.4333(3) 0.7664(2) 0.0172(10) Uani 1 1 d .
C3 C 0.7592(5) 0.3958(3) 0.9412(2) 0.0267(11) Uani 1 1 d .
C11 C 0.6400(4) 0.5677(3) 0.7932(2) 0.0216(10) Uani 1 1 d .
C32 C 0.4120(4) 0.3811(3) 0.6150(2) 0.0191(10) Uani 1 1 d .
C27 C 0.8528(4) 0.2950(3) 0.7234(2) 0.0211(10) Uani 1 1 d .
H27 H 0.9188 0.2962 0.7633 0.025 Uiso 1 1 calc R
C28 C 0.8769(4) 0.2642(3) 0.6581(2) 0.0247(11) Uani 1 1 d .
C30 C 0.6621(4) 0.2956(3) 0.6023(2) 0.0230(11) Uani 1 1 d .
H30 H 0.5981 0.2971 0.5614 0.028 Uiso 1 1 calc R
C12 C 0.8166(4) 0.5136(3) 0.7524(2) 0.0251(11) Uani 1 1 d .
H12 H 0.8714 0.4672 0.7482 0.030 Uiso 1 1 calc R
C19 C 0.2799(4) 0.3971(3) 0.7452(2) 0.0237(11) Uani 1 1 d .
H19 H 0.2712 0.3442 0.7201 0.028 Uiso 1 1 calc R
C17 C 0.4120(4) 0.5130(3) 0.8053(2) 0.0200(10) Uani 1 1 d .
C33 C 0.3442(4) 0.3148(3) 0.5742(2) 0.0268(11) Uani 1 1 d .
H33 H 0.3635 0.2565 0.5867 0.032 Uiso 1 1 calc R
C9 C 0.5245(5) 0.3853(3) 0.9645(3) 0.0360(13) Uani 1 1 d .
H9A H 0.5409 0.4422 0.9861 0.054 Uiso 1 1 calc GR
H9B H 0.5097 0.3438 1.0002 0.054 Uiso 1 1 calc GR
H9C H 0.4506 0.3882 0.9266 0.054 Uiso 1 1 calc GR
C16 C 0.5380(4) 0.5559(3) 0.8372(2) 0.0228(11) Uani 1 1 d .
H16A H 0.5189 0.6138 0.8540 0.027 Uiso 1 1 calc R
H16B H 0.5754 0.5221 0.8795 0.027 Uiso 1 1 calc R
C6 C 0.8257(5) 0.1774(3) 0.8638(3) 0.0387(14) Uani 1 1 d .
H6A H 0.7614 0.1492 0.8287 0.058 Uiso 1 1 calc GR
H6B H 0.8508 0.1390 0.9043 0.058 Uiso 1 1 calc GR
H6C H 0.8985 0.1905 0.8428 0.058 Uiso 1 1 calc GR
C34 C 0.2490(5) 0.3325(3) 0.5154(2) 0.0321(12) Uani 1 1 d .
H34 H 0.2065 0.2866 0.4885 0.038 Uiso 1 1 calc R
C29 C 0.7823(4) 0.2640(3) 0.5971(2) 0.0257(11) Uani 1 1 d .
H29 H 0.7985 0.2432 0.5536 0.031 Uiso 1 1 calc R
C15 C 0.6595(5) 0.6489(3) 0.7653(2) 0.0280(11) Uani 1 1 d .
H15 H 0.6046 0.6951 0.7700 0.034 Uiso 1 1 calc R
C37 C 0.3825(5) 0.4660(3) 0.5925(2) 0.0320(12) Uani 1 1 d .
H37 H 0.4288 0.5118 0.6175 0.038 Uiso 1 1 calc R
C8 C 0.7992(6) 0.4822(4) 0.9768(3) 0.0411(14) Uani 1 1 d .
H8A H 0.8355 0.5186 0.9445 0.062 Uiso 1 1 calc GR
H8B H 0.8615 0.4722 1.0198 0.062 Uiso 1 1 calc GR
H8C H 0.7262 0.5111 0.9888 0.062 Uiso 1 1 calc GR
C10 C 0.5416(5) 0.2062(3) 0.8867(2) 0.0355(13) Uani 1 1 d .
H10A H 0.4603 0.2350 0.8746 0.053 Uiso 1 1 calc GR
H10B H 0.5451 0.1725 0.9299 0.053 Uiso 1 1 calc GR
H10C H 0.5527 0.1678 0.8482 0.053 Uiso 1 1 calc GR
C20 C 0.1723(4) 0.4373(3) 0.7602(2) 0.0284(12) Uani 1 1 d .
H20 H 0.0927 0.4114 0.7457 0.034 Uiso 1 1 calc R
C35 C 0.2171(5) 0.4189(4) 0.4968(2) 0.0290(12) Uani 1 1 d .
C7 C 0.9845(5) 0.3543(4) 0.9141(3) 0.0438(15) Uani 1 1 d .
H7A H 1.0146 0.3115 0.8841 0.066 Uiso 1 1 calc GR
H7B H 1.0318 0.3491 0.9625 0.066 Uiso 1 1 calc GR
H7C H 0.9959 0.4123 0.8962 0.066 Uiso 1 1 calc GR
C21 C 0.1832(4) 0.5158(3) 0.7967(2) 0.0284(12) Uani 1 1 d .
H21 H 0.1107 0.5432 0.8067 0.034 Uiso 1 1 calc R
C13 C 0.8400(5) 0.5942(3) 0.7240(2) 0.0277(11) Uani 1 1 d .
H13 H 0.9089 0.6014 0.7011 0.033 Uiso 1 1 calc R
C22 C 0.3018(4) 0.5541(3) 0.8187(2) 0.0244(11) Uani 1 1 d .
H22 H 0.3082 0.6078 0.8427 0.029 Uiso 1 1 calc R
C36 C 0.2867(5) 0.4862(3) 0.5341(2) 0.0353(13) Uani 1 1 d .
H36 H 0.2698 0.5444 0.5204 0.042 Uiso 1 1 calc R
C14 C 0.7613(5) 0.6625(3) 0.7299(2) 0.0318(12) Uani 1 1 d .
H14 H 0.7746 0.7173 0.7108 0.038 Uiso 1 1 calc R
C31 C 1.0311(5) 0.2027(4) 0.5973(3) 0.0417(14) Uani 1 1 d .
H31A H 1.0129 0.2462 0.5600 0.063 Uiso 1 1 calc GR
H31B H 0.9808 0.1511 0.5831 0.063 Uiso 1 1 calc GR
H31C H 1.1200 0.1877 0.6052 0.063 Uiso 1 1 calc GR
C38 C 0.0812(5) 0.5189(4) 0.4199(3) 0.0448(15) Uani 1 1 d .
H38A H 0.0095 0.5186 0.3806 0.067 Uiso 1 1 calc GR
H38B H 0.1518 0.5480 0.4052 0.067 Uiso 1 1 calc GR
H38C H 0.0589 0.5496 0.4600 0.067 Uiso 1 1 calc GR

loop_
_atom_site_aniso_label
_atom_site_aniso_U_11
_atom_site_aniso_U_22
_atom_site_aniso_U_33
_atom_site_aniso_U_23
_atom_site_aniso_U_13
_atom_site_aniso_U_12
Ir1 0.01686(10) 0.01630(11) 0.01500(9) -0.00148(7) -0.00074(7) 0.00173(9)
N1 0.016(2) 0.018(2) 0.0207(19) -0.0024(16) 0.0001(16) -0.0020(18)
C23 0.021(2) 0.010(3) 0.021(2) 0.0007(17) 0.0011(19) -0.005(2)
C1 0.032(3) 0.022(3) 0.016(2) 0.0052(19) 0.005(2) 0.010(2)
C5 0.025(3) 0.018(3) 0.015(2) 0.0047(18) 0.0002(19) -0.003(2)
C24 0.018(2) 0.018(3) 0.016(2) -0.0015(18) -0.0019(18) -0.001(2)
C26 0.023(3) 0.013(2) 0.016(2) -0.0020(18) 0.0035(19) -0.002(2)
C4 0.029(3) 0.019(3) 0.018(2) 0.0025(18) 0.003(2) 0.003(2)
O1 0.0212(18) 0.046(2) 0.0333(18) -0.0099(16) 0.0081(15) 0.0057(17)
C25 0.021(2) 0.016(3) 0.018(2) -0.0029(18) 0.0039(19) -0.001(2)
C2 0.026(3) 0.034(3) 0.017(2) 0.008(2) -0.004(2) 0.004(2)
O2 0.035(2) 0.041(2) 0.0302(18) 0.0059(16) -0.0103(16) -0.0006(19)
C18 0.016(2) 0.014(2) 0.020(2) 0.0070(18) -0.0014(18) 0.003(2)
C3 0.035(3) 0.027(3) 0.016(2) 0.0029(19) -0.003(2) -0.003(2)
C11 0.021(3) 0.020(3) 0.021(2) -0.0041(19) -0.0034(19) 0.002(2)
C32 0.015(2) 0.022(3) 0.019(2) -0.0008(19) -0.0011(18) 0.003(2)
C27 0.020(3) 0.023(3) 0.018(2) -0.0014(19) -0.0019(19) 0.004(2)
C28 0.023(3) 0.026(3) 0.025(2) -0.001(2) 0.006(2) 0.003(2)
C30 0.024(3) 0.020(3) 0.021(2) 0.0008(19) -0.005(2) -0.004(2)
C12 0.018(3) 0.030(3) 0.027(2) -0.003(2) 0.003(2) -0.001(2)
C19 0.024(3) 0.022(3) 0.025(2) 0.000(2) 0.005(2) 0.000(2)
C17 0.020(2) 0.018(3) 0.020(2) 0.0024(19) 0.0016(19) -0.001(2)
C33 0.030(3) 0.019(3) 0.029(2) 0.002(2) -0.002(2) -0.002(2)
C9 0.049(3) 0.028(3) 0.033(3) 0.003(2) 0.015(3) 0.012(3)
C16 0.027(3) 0.017(3) 0.024(2) -0.0062(19) 0.004(2) 0.007(2)
C6 0.045(3) 0.036(3) 0.036(3) 0.012(2) 0.012(3) 0.018(3)
C34 0.032(3) 0.029(3) 0.029(3) -0.001(2) -0.008(2) -0.010(3)
C29 0.028(3) 0.029(3) 0.022(2) -0.007(2) 0.010(2) -0.003(2)
C15 0.029(3) 0.019(3) 0.032(3) 0.000(2) -0.001(2) 0.002(2)
C37 0.039(3) 0.022(3) 0.029(3) -0.001(2) -0.010(2) -0.001(3)
C8 0.054(4) 0.034(3) 0.031(3) -0.008(2) -0.003(3) -0.009(3)
C10 0.046(3) 0.029(3) 0.029(3) 0.000(2) 0.000(2) -0.009(3)
C20 0.019(3) 0.033(3) 0.033(3) 0.004(2) 0.004(2) -0.006(2)
C35 0.025(3) 0.038(3) 0.022(2) 0.002(2) -0.003(2) 0.000(3)
C7 0.024(3) 0.074(5) 0.029(3) 0.007(3) -0.008(2) -0.003(3)
C21 0.022(3) 0.032(3) 0.034(3) 0.002(2) 0.011(2) 0.010(2)
C13 0.024(3) 0.030(3) 0.031(3) -0.003(2) 0.010(2) -0.005(2)
C22 0.026(3) 0.022(3) 0.026(2) 0.000(2) 0.007(2) 0.003(2)
C36 0.042(3) 0.025(3) 0.032(3) 0.002(2) -0.011(2) 0.008(3)
C14 0.038(3) 0.024(3) 0.034(3) 0.003(2) 0.007(2) -0.003(3)
C31 0.033(3) 0.056(4) 0.039(3) -0.012(3) 0.012(2) 0.002(3)
C38 0.046(4) 0.045(4) 0.036(3) 0.005(3) -0.013(3) 0.009(3)

loop_
_atom_type_symbol
_atom_type_description
_atom_type_scat_dispersion_real
_atom_type_scat_dispersion_imag
_atom_type_scat_source
C C 0.0033 0.0016 'International Tables Vol C Tables 4.2.6.8 and 6.1.1.4'
H H 0.0000 0.0000 'International Tables Vol C Tables 4.2.6.8 and 6.1.1.4'
Ir Ir -1.4442 7.9887 'International Tables Vol C Tables 4.2.6.8 and 6.1.1.4'
N N 0.0061 0.0033 'International Tables Vol C Tables 4.2.6.8 and 6.1.1.4'
O O 0.0106 0.0060 'International Tables Vol C Tables 4.2.6.8 and 6.1.1.4'

loop_
_geom_angle_atom_site_label_1
_geom_angle_atom_site_label_2
_geom_angle_atom_site_label_3
_geom_angle
N1 Ir1 C1 143.92(16)
N1 Ir1 C5 156.05(15)
N1 Ir1 C4 118.58(15)
N1 Ir1 C2 107.99(16)
N1 Ir1 C3 97.32(15)
C23 Ir1 N1 81.31(15)
C23 Ir1 C1 134.32(17)
C23 Ir1 C5 105.82(16)
C23 Ir1 C4 108.61(16)
C23 Ir1 C2 168.75(16)
C23 Ir1 C3 137.75(17)
C1 Ir1 C4 62.38(16)
C1 Ir1 C2 37.64(17)
C1 Ir1 C3 61.74(17)
C5 Ir1 C1 38.12(16)
C5 Ir1 C4 37.52(16)
C5 Ir1 C2 63.12(17)
C5 Ir1 C3 61.79(16)
C26 Ir1 N1 88.06(15)
C26 Ir1 C23 78.34(17)
C26 Ir1 C1 93.65(16)
C26 Ir1 C5 115.63(17)
C26 Ir1 C4 152.94(17)
C26 Ir1 C2 107.74(17)
C26 Ir1 C3 143.89(18)
C2 Ir1 C4 61.66(16)
C2 Ir1 C3 36.75(17)
C3 Ir1 C4 36.00(16)
C11 N1 Ir1 121.9(3)
C12 N1 Ir1 120.0(3)
C12 N1 C11 118.1(4)
C24 C23 Ir1 116.4(3)
C24 C23 C18 120.6(4)
C18 C23 Ir1 122.7(3)
C5 C1 Ir1 70.1(2)
C5 C1 C2 107.7(4)
C5 C1 C6 125.1(5)
C2 C1 Ir1 72.5(3)
C2 C1 C6 126.8(4)
C6 C1 Ir1 128.1(3)
C1 C5 Ir1 71.7(2)
C1 C5 C4 108.0(4)
C1 C5 C10 126.4(4)
C4 C5 Ir1 74.8(2)
C4 C5 C10 124.8(4)
C10 C5 Ir1 127.4(3)
C23 C24 C25 115.0(4)
C23 C24 C32 125.8(4)
C25 C24 C32 118.8(3)
C25 C26 Ir1 117.0(3)
C27 C26 Ir1 125.5(3)
C27 C26 C25 117.4(4)
C5 C4 Ir1 67.6(2)
C5 C4 C9 123.4(4)
C3 C4 Ir1 71.8(2)
C3 C4 C5 107.2(4)
C3 C4 C9 128.9(4)
C9 C4 Ir1 131.5(3)
C28 O1 C31 116.9(4)
C26 C25 C24 113.2(3)
C30 C25 C24 126.4(4)
C30 C25 C26 120.3(4)
C1 C2 Ir1 69.9(2)
C1 C2 C7 125.9(5)
C3 C2 Ir1 73.0(3)
C3 C2 C1 107.2(4)
C3 C2 C7 126.8(5)
C7 C2 Ir1 124.9(3)
C35 O2 C38 117.2(4)
C19 C18 C23 120.4(4)
C19 C18 C17 117.6(4)
C17 C18 C23 122.0(4)
C4 C3 Ir1 72.2(2)
C4 C3 C2 109.8(4)
C4 C3 C8 126.6(5)
C2 C3 Ir1 70.2(2)
C2 C3 C8 123.6(5)
C8 C3 Ir1 126.9(3)
N1 C11 C16 119.2(4)
N1 C11 C15 120.6(4)
C15 C11 C16 120.0(4)
C33 C32 C24 123.0(4)
C37 C32 C24 120.5(4)
C37 C32 C33 116.4(4)
C26 C27 H27 119.2
C26 C27 C28 121.5(4)
C28 C27 H27 119.2
O1 C28 C27 114.1(4)
C29 C28 O1 125.0(4)
C29 C28 C27 120.9(4)
C25 C30 H30 119.3
C25 C30 C29 121.4(4)
C29 C30 H30 119.3
N1 C12 H12 118.4
N1 C12 C13 123.1(4)
C13 C12 H12 118.4
C18 C19 H19 118.9
C20 C19 C18 122.1(4)
C20 C19 H19 118.9
C18 C17 C16 123.6(4)
C22 C17 C18 119.6(4)
C22 C17 C16 116.8(4)
C32 C33 H33 118.9
C34 C33 C32 122.1(5)
C34 C33 H33 118.9
C4 C9 H9A 109.5
C4 C9 H9B 109.5
C4 C9 H9C 109.5
H9A C9 H9B 109.5
H9A C9 H9C 109.5
H9B C9 H9C 109.5
C11 C16 C17 120.9(3)
C11 C16 H16A 107.1
C11 C16 H16B 107.1
C17 C16 H16A 107.1
C17 C16 H16B 107.1
H16A C16 H16B 106.8
C1 C6 H6A 109.5
C1 C6 H6B 109.5
C1 C6 H6C 109.5
H6A C6 H6B 109.5
H6A C6 H6C 109.5
H6B C6 H6C 109.5
C33 C34 H34 120.1
C33 C34 C35 119.8(4)
C35 C34 H34 120.1
C28 C29 C30 118.5(4)
C28 C29 H29 120.8
C30 C29 H29 120.8
C11 C15 H15 119.8
C11 C15 C14 120.5(5)
C14 C15 H15 119.8
C32 C37 H37 118.6
C32 C37 C36 122.9(5)
C36 C37 H37 118.6
C3 C8 H8A 109.5
C3 C8 H8B 109.5
C3 C8 H8C 109.5
H8A C8 H8B 109.5
H8A C8 H8C 109.5
H8B C8 H8C 109.5
C5 C10 H10A 109.5
C5 C10 H10B 109.5
C5 C10 H10C 109.5
H10A C10 H10B 109.5
H10A C10 H10C 109.5
H10B C10 H10C 109.5
C19 C20 H20 120.1
C21 C20 C19 119.8(5)
C21 C20 H20 120.1
O2 C35 C34 116.0(4)
C36 C35 O2 124.6(5)
C36 C35 C34 119.4(4)
C2 C7 H7A 109.5
C2 C7 H7B 109.5
C2 C7 H7C 109.5
H7A C7 H7B 109.5
H7A C7 H7C 109.5
H7B C7 H7C 109.5
C20 C21 H21 120.0
C20 C21 C22 120.1(4)
C22 C21 H21 120.0
C12 C13 H13 120.4
C14 C13 C12 119.1(4)
C14 C13 H13 120.4
C17 C22 H22 119.6
C21 C22 C17 120.8(4)
C21 C22 H22 119.6
C37 C36 H36 120.4
C35 C36 C37 119.2(5)
C35 C36 H36 120.4
C15 C14 H14 120.7
C13 C14 C15 118.5(5)
C13 C14 H14 120.7
O1 C31 H31A 109.5
O1 C31 H31B 109.5
O1 C31 H31C 109.5
H31A C31 H31B 109.5
H31A C31 H31C 109.5
H31B C31 H31C 109.5
O2 C38 H38A 109.5
O2 C38 H38B 109.5
O2 C38 H38C 109.5
H38A C38 H38B 109.5
H38A C38 H38C 109.5
H38B C38 H38C 109.5

loop_
_geom_bond_atom_site_label_1
_geom_bond_atom_site_label_2
_geom_bond_distance
Ir1 N1 2.103(4)
Ir1 C23 2.085(4)
Ir1 C1 2.205(4)
Ir1 C5 2.184(4)
Ir1 C26 2.035(4)
Ir1 C4 2.279(4)
Ir1 C2 2.238(4)
Ir1 C3 2.274(4)
N1 C11 1.360(6)
N1 C12 1.348(5)
C23 C24 1.364(5)
C23 C18 1.485(6)
C1 C5 1.433(6)
C1 C2 1.433(7)
C1 C6 1.498(6)
C5 C4 1.438(6)
C5 C10 1.486(6)
C24 C25 1.466(6)
C24 C32 1.499(6)
C26 C25 1.418(6)
C26 C27 1.390(6)
C4 C3 1.407(7)
C4 C9 1.509(6)
O1 C28 1.386(5)
O1 C31 1.401(5)
C25 C30 1.387(6)
C2 C3 1.423(7)
C2 C7 1.520(7)
O2 C35 1.377(5)
O2 C38 1.426(6)
C18 C19 1.399(6)
C18 C17 1.411(6)
C3 C8 1.500(7)
C11 C16 1.505(6)
C11 C15 1.374(6)
C32 C33 1.386(6)
C32 C37 1.377(6)
C27 H27 0.9300
C27 C28 1.391(6)
C28 C29 1.381(6)
C30 H30 0.9300
C30 C29 1.392(6)
C12 H12 0.9300
C12 C13 1.379(7)
C19 H19 0.9300
C19 C20 1.379(6)
C17 C16 1.513(6)
C17 C22 1.399(6)
C33 H33 0.9300
C33 C34 1.382(6)
C9 H9A 0.9600
C9 H9B 0.9600
C9 H9C 0.9600
C16 H16A 0.9700
C16 H16B 0.9700
C6 H6A 0.9600
C6 H6B 0.9600
C6 H6C 0.9600
C34 H34 0.9300
C34 C35 1.386(7)
C29 H29 0.9300
C15 H15 0.9300
C15 C14 1.398(6)
C37 H37 0.9300
C37 C36 1.389(6)
C8 H8A 0.9600
C8 H8B 0.9600
C8 H8C 0.9600
C10 H10A 0.9600
C10 H10B 0.9600
C10 H10C 0.9600
C20 H20 0.9300
C20 C21 1.373(7)
C35 C36 1.377(7)
C7 H7A 0.9600
C7 H7B 0.9600
C7 H7C 0.9600
C21 H21 0.9300
C21 C22 1.384(7)
C13 H13 0.9300
C13 C14 1.355(7)
C22 H22 0.9300
C36 H36 0.9300
C14 H14 0.9300
C31 H31A 0.9600
C31 H31B 0.9600
C31 H31C 0.9600
C38 H38A 0.9600
C38 H38B 0.9600
C38 H38C 0.9600

loop_
_geom_torsion_atom_site_label_1
_geom_torsion_atom_site_label_2
_geom_torsion_atom_site_label_3
_geom_torsion_atom_site_label_4
_geom_torsion
Ir1 N1 C11 C16 8.6(5)
Ir1 N1 C11 C15 -176.1(3)
Ir1 N1 C12 C13 176.5(3)
Ir1 C23 C24 C25 2.0(5)
Ir1 C23 C24 C32 -170.5(3)
Ir1 C23 C18 C19 -135.1(3)
Ir1 C23 C18 C17 45.1(5)
Ir1 C1 C5 C4 -66.6(3)
Ir1 C1 C5 C10 123.4(4)
Ir1 C1 C2 C3 64.0(3)
Ir1 C1 C2 C7 -119.2(4)
Ir1 C5 C4 C3 -61.3(3)
Ir1 C5 C4 C9 126.0(4)
Ir1 C26 C25 C24 1.4(5)
Ir1 C26 C25 C30 178.3(3)
Ir1 C26 C27 C28 -179.2(3)
Ir1 C4 C3 C2 -60.5(3)
Ir1 C4 C3 C8 123.2(5)
Ir1 C2 C3 C4 61.7(3)
Ir1 C2 C3 C8 -121.9(4)
N1 C11 C16 C17 -81.7(5)
N1 C11 C15 C14 -1.1(7)
N1 C12 C13 C14 0.3(7)
C23 C24 C25 C26 -2.2(6)
C23 C24 C25 C30 -178.9(4)
C23 C24 C32 C33 -118.2(5)
C23 C24 C32 C37 64.0(6)
C23 C18 C19 C20 -178.9(4)
C23 C18 C17 C16 -5.5(6)
C23 C18 C17 C22 177.5(4)
C1 C5 C4 Ir1 64.6(3)
C1 C5 C4 C3 3.3(5)
C1 C5 C4 C9 -169.5(4)
C1 C2 C3 Ir1 -61.9(3)
C1 C2 C3 C4 -0.3(5)
C1 C2 C3 C8 176.2(4)
C5 C1 C2 Ir1 -61.7(3)
C5 C1 C2 C3 2.3(5)
C5 C1 C2 C7 179.1(4)
C5 C4 C3 Ir1 58.6(3)
C5 C4 C3 C2 -1.9(5)
C5 C4 C3 C8 -178.2(4)
C24 C23 C18 C19 51.0(6)
C24 C23 C18 C17 -128.8(4)
C24 C25 C30 C29 177.0(4)
C24 C32 C33 C34 -180.0(4)
C24 C32 C37 C36 -179.4(4)
C26 C25 C30 C29 0.5(7)
C26 C27 C28 O1 -179.0(4)
C26 C27 C28 C29 2.0(7)
O1 C28 C29 C30 -178.7(4)
C25 C24 C32 C33 69.4(6)
C25 C24 C32 C37 -108.3(5)
C25 C26 C27 C28 -2.9(7)
C25 C30 C29 C28 -1.5(7)
C2 C1 C5 Ir1 63.1(3)
C2 C1 C5 C4 -3.5(5)
C2 C1 C5 C10 -173.4(4)
O2 C35 C36 C37 176.7(4)
C18 C23 C24 C25 176.3(4)
C18 C23 C24 C32 3.7(7)
C18 C19 C20 C21 0.5(7)
C18 C17 C16 C11 48.0(6)
C18 C17 C22 C21 2.6(6)
C11 N1 C12 C13 -1.6(6)
C11 C15 C14 C13 -0.2(7)
C32 C24 C25 C26 170.9(4)
C32 C24 C25 C30 -5.7(7)
C32 C33 C34 C35 -1.3(7)
C32 C37 C36 C35 0.2(8)
C27 C26 C25 C24 -175.3(4)
C27 C26 C25 C30 1.6(6)
C27 C28 C29 C30 0.2(7)
C12 N1 C11 C16 -173.4(4)
C12 N1 C11 C15 2.0(6)
C12 C13 C14 C15 0.6(7)
C19 C18 C17 C16 174.6(4)
C19 C18 C17 C22 -2.4(6)
C19 C20 C21 C22 -0.4(7)
C17 C18 C19 C20 0.9(6)
C33 C32 C37 C36 2.8(7)
C33 C34 C35 O2 -176.1(4)
C33 C34 C35 C36 4.4(7)
C9 C4 C3 Ir1 -129.2(5)
C9 C4 C3 C2 170.4(4)
C9 C4 C3 C8 -6.0(8)
C16 C11 C15 C14 174.2(4)
C16 C17 C22 C21 -174.7(4)
C6 C1 C5 Ir1 -123.2(4)
C6 C1 C5 C4 170.2(4)
C6 C1 C5 C10 0.2(7)
C6 C1 C2 Ir1 124.8(4)
C6 C1 C2 C3 -171.2(4)
C6 C1 C2 C7 5.6(7)
C34 C35 C36 C37 -3.8(8)
C15 C11 C16 C17 102.9(5)
C37 C32 C33 C34 -2.2(7)
C10 C5 C4 Ir1 -125.3(4)
C10 C5 C4 C3 173.4(4)
C10 C5 C4 C9 0.7(7)
C20 C21 C22 C17 -1.1(7)
C7 C2 C3 Ir1 121.3(5)
C7 C2 C3 C4 -177.1(4)
C7 C2 C3 C8 -0.6(7)
C22 C17 C16 C11 -134.9(4)
C31 O1 C28 C27 178.5(4)
C31 O1 C28 C29 -2.5(7)
C38 O2 C35 C34 -179.9(4)
C38 O2 C35 C36 -0.5(7)
